data_4001659
loop_
_publ_author_name
'Niinist\"o, Jaakko'
'Hatanp\"a\"a, Timo'
'Kariniemi, Maarit'
'M\"antym\"aki, Miia'
'Costelle, Leila'
'Mizohata, Kenichiro'
'Kukli, Kaupo'
'Ritala, Mikko'
'Leskel\"a, Markku'

_publ_section_title
;
 Cycloheptatrienyl-Cyclopentadienyl Heteroleptic Precursors for Atomic
 Layer Deposition of Group 4 Oxide Thin Films
;
_journal_issue 11
_journal_name_full 'Chemistry of Materials'
_journal_page_first 2002
_journal_paper_doi 10.1021/cm2030735
_journal_volume 24
_journal_year 2012
_chemical_formula_sum 'C13 H14 Zr'
_chemical_formula_weight 261.46
_chemical_melting_point 450.6(15)
_chemical_name_systematic
; 
 (\h^7^-cycloheptatrienyl)-(\h^5^-methylcyclopentadienyl)-zirconium
;
_space_group_IT_number 14
_symmetry_cell_setting monoclinic
_symmetry_space_group_name_Hall '-P 2ybc'
_symmetry_space_group_name_H-M 'P 1 21/c 1'
_atom_sites_solution_hydrogens geom
_atom_sites_solution_primary direct
_atom_sites_solution_secondary difmap
_audit_creation_method SHELXL-97
_cell_angle_alpha 90.00
_cell_angle_beta 113.73(3)
_cell_angle_gamma 90.00
_cell_formula_units_Z 4
_cell_length_a 12.475(3)
_cell_length_b 8.2371(16)
_cell_length_c 11.536(2)
_cell_measurement_reflns_used 8488
_cell_measurement_temperature 173(2)
_cell_measurement_theta_max 27.50
_cell_measurement_theta_min 5.19
_cell_volume 1085.2(5)
_computing_cell_refinement 'COLLECT (Nonius, 2002)'
_computing_data_collection 'COLLECT (Nonius, 2002)'
_computing_data_reduction 'COLLECT (Nonius, 2002)'
_computing_molecular_graphics 'SHELXTL (Sheldrick, 1990)'
_computing_publication_material 'SHELX97 (Sheldrick, 1997)'
_computing_structure_refinement 'SHELXL-97 (Sheldrick, 1997)'
_computing_structure_solution 'SHELXS-97 (Sheldrick, 1990)'
_diffrn_ambient_temperature 173(2)
_diffrn_measured_fraction_theta_full 0.991
_diffrn_measured_fraction_theta_max 0.991
_diffrn_measurement_device_type 'Kappa CCD'
_diffrn_measurement_method CCD
_diffrn_radiation_monochromator graphite
_diffrn_radiation_source 'fine-focus sealed tube'
_diffrn_radiation_type MoK\a
_diffrn_radiation_wavelength 0.71073
_diffrn_reflns_av_R_equivalents 0.0189
_diffrn_reflns_av_sigmaI/netI 0.0175
_diffrn_reflns_limit_h_max 16
_diffrn_reflns_limit_h_min -15
_diffrn_reflns_limit_k_max 10
_diffrn_reflns_limit_k_min -10
_diffrn_reflns_limit_l_max 12
_diffrn_reflns_limit_l_min -14
_diffrn_reflns_number 8488
_diffrn_reflns_theta_full 27.50
_diffrn_reflns_theta_max 27.50
_diffrn_reflns_theta_min 5.19
_exptl_absorpt_coefficient_mu 0.969
_exptl_absorpt_correction_T_max .8
_exptl_absorpt_correction_T_min .7
_exptl_absorpt_correction_type multi-scan
_exptl_absorpt_process_details 'sadabs (sheldrick, 1996)'
_exptl_crystal_colour purple
_exptl_crystal_density_diffrn 1.600
_exptl_crystal_density_method 'not measured'
_exptl_crystal_description block
_exptl_crystal_F_000 528
_exptl_crystal_size_max .36
_exptl_crystal_size_mid .26
_exptl_crystal_size_min .24
_refine_diff_density_max 0.848
_refine_diff_density_min -0.526
_refine_diff_density_rms 0.071
_refine_ls_extinction_method none
_refine_ls_goodness_of_fit_ref 0.880
_refine_ls_hydrogen_treatment constr
_refine_ls_matrix_type full
_refine_ls_number_parameters 127
_refine_ls_number_reflns 2470
_refine_ls_number_restraints 0
_refine_ls_restrained_S_all 0.880
_refine_ls_R_factor_all 0.0284
_refine_ls_R_factor_gt 0.0234
_refine_ls_shift/su_max 0.000
_refine_ls_shift/su_mean 0.000
_refine_ls_structure_factor_coef Fsqd
_refine_ls_weighting_details 'calc w=1/[\s^2^(Fo^2^)+(0.1000P)^2^+0.0000P] where P=(Fo^2^+2Fc^2^)/3'
_refine_ls_weighting_scheme calc
_refine_ls_wR_factor_gt 0.0894
_refine_ls_wR_factor_ref 0.0988
_reflns_number_gt 2229
_reflns_number_total 2470
_reflns_threshold_expression >2sigma(I)
_cod_data_source_file cm2030735_si_001.cif
_cod_data_source_block p21c
_cod_depositor_comments
;
The following automatic conversions were performed:

'_chemical_melting_point' value '449.15 - 452.15' was changed to
'450.6(15)' - the average value was taken and precision was
estimated.

Automatic conversion script
Id: cif_fix_values 1891 2012-01-12 08:04:46Z andrius 
;
_cod_original_cell_volume 1085.2(4)
_cod_original_sg_symbol_H-M P21/c
_cod_database_code 4001659

loop_
_symmetry_equiv_pos_as_xyz
'x, y, z'
'-x, y+1/2, -z+1/2'
'-x, -y, -z'
'x, -y-1/2, z-1/2'

loop_
_atom_site_label
_atom_site_type_symbol
_atom_site_fract_x
_atom_site_fract_y
_atom_site_fract_z
_atom_site_U_iso_or_equiv
_atom_site_adp_type
_atom_site_occupancy
_atom_site_symmetry_multiplicity
_atom_site_calc_flag
_atom_site_refinement_flags
Zr1 Zr 0.222462(15) 0.02289(3) 0.451554(16) 0.02043(12) Uani 1 1 d .
C2 C 0.17800(19) -0.0876(3) 0.62949(19) 0.0272(4) Uani 1 1 d .
H2A H 0.1419 -0.0254 0.6790 0.033 Uiso 1 1 calc R
C5 C 0.31192(19) -0.2255(2) 0.5788(2) 0.0276(4) Uani 1 1 d .
H5A H 0.3870 -0.2772 0.5864 0.033 Uiso 1 1 calc R
C10 C 0.1704(2) 0.2980(3) 0.4252(2) 0.0307(5) Uani 1 1 d .
H10A H 0.1309 0.3365 0.4804 0.037 Uiso 1 1 calc R
C1 C 0.29949(17) -0.1138(3) 0.66614(19) 0.0252(4) Uani 1 1 d .
C9 C 0.2945(2) 0.2888(3) 0.4881(2) 0.0370(5) Uani 1 1 d .
H9A H 0.3260 0.3222 0.5791 0.044 Uiso 1 1 calc R
C12 C 0.1243(2) 0.1005(3) 0.2397(2) 0.0387(6) Uani 1 1 d .
H12A H 0.0584 0.0266 0.1892 0.046 Uiso 1 1 calc R
C4 C 0.1981(2) -0.2686(3) 0.4889(2) 0.0316(5) Uani 1 1 d .
H4A H 0.1797 -0.3573 0.4245 0.038 Uiso 1 1 calc R
C13 C 0.2361(3) 0.0418(3) 0.2561(3) 0.0429(7) Uani 1 1 d .
H13A H 0.2344 -0.0653 0.2146 0.051 Uiso 1 1 calc R
C6 C 0.3955(3) -0.0413(4) 0.7780(3) 0.0456(7) Uani 1 1 d .
H6A H 0.4130 -0.1121 0.8516 0.068 Uiso 1 1 calc R
H6B H 0.3711 0.0656 0.7958 0.068 Uiso 1 1 calc R
H6C H 0.4656 -0.0295 0.7602 0.068 Uiso 1 1 calc R
C11 C 0.09489(18) 0.2148(3) 0.3148(2) 0.0311(5) Uani 1 1 d .
H11A H 0.0124 0.2055 0.3071 0.037 Uiso 1 1 calc R
C3 C 0.11628(17) -0.1837(3) 0.5210(2) 0.0312(5) Uani 1 1 d .
H3A H 0.0297 -0.2016 0.4825 0.037 Uiso 1 1 calc R
C8 C 0.37265(19) 0.1930(3) 0.4562(3) 0.0431(6) Uani 1 1 d .
H8A H 0.4491 0.1719 0.5289 0.052 Uiso 1 1 calc R
C7 C 0.3477(2) 0.0827(3) 0.3532(3) 0.0438(6) Uani 1 1 d .
H7A H 0.4099 -0.0006 0.3668 0.053 Uiso 1 1 calc R

loop_
_atom_site_aniso_label
_atom_site_aniso_U_11
_atom_site_aniso_U_22
_atom_site_aniso_U_33
_atom_site_aniso_U_23
_atom_site_aniso_U_13
_atom_site_aniso_U_12
Zr1 0.02494(17) 0.01754(17) 0.02017(17) 0.00387(6) 0.01051(11) 0.00141(6)
C2 0.0310(10) 0.0307(12) 0.0256(10) 0.0082(8) 0.0172(8) 0.0060(8)
C5 0.0342(10) 0.0210(10) 0.0316(11) 0.0080(9) 0.0173(9) 0.0104(9)
C10 0.0407(12) 0.0210(10) 0.0364(12) -0.0002(9) 0.0218(10) 0.0038(9)
C1 0.0267(9) 0.0273(10) 0.0221(9) 0.0065(8) 0.0102(8) 0.0027(8)
C9 0.0427(12) 0.0296(12) 0.0329(12) -0.0035(10) 0.0091(10) -0.0116(10)
C12 0.0529(14) 0.0329(12) 0.0231(11) 0.0040(9) 0.0077(10) -0.0054(10)
C4 0.0484(12) 0.0172(10) 0.0304(11) 0.0028(8) 0.0171(10) -0.0032(9)
C13 0.079(2) 0.0290(13) 0.0361(14) 0.0026(10) 0.0392(15) 0.0091(12)
C6 0.0392(14) 0.0598(18) 0.0277(13) -0.0031(12) 0.0030(11) 0.0019(12)
C11 0.0275(10) 0.0294(11) 0.0343(11) 0.0115(9) 0.0103(8) 0.0044(8)
C3 0.0277(10) 0.0317(11) 0.0348(11) 0.0078(9) 0.0131(9) -0.0064(8)
C8 0.0270(10) 0.0467(14) 0.0534(15) 0.0131(12) 0.0140(10) -0.0061(10)
C7 0.0517(15) 0.0385(14) 0.0618(17) 0.0199(13) 0.0443(14) 0.0174(12)

loop_
_atom_type_symbol
_atom_type_description
_atom_type_scat_dispersion_real
_atom_type_scat_dispersion_imag
_atom_type_scat_source
C C 0.0033 0.0016 'International Tables Vol C Tables 4.2.6.8 and 6.1.1.4'
H H 0.0000 0.0000 'International Tables Vol C Tables 4.2.6.8 and 6.1.1.4'
Zr Zr -2.9673 0.5597 'International Tables Vol C Tables 4.2.6.8 and 6.1.1.4'

loop_
_geom_angle_atom_site_label_1
_geom_angle_atom_site_label_2
_geom_angle_atom_site_label_3
_geom_angle
C7 Zr1 C8 35.78(10)
C7 Zr1 C13 35.82(11)
C8 Zr1 C13 67.06(11)
C7 Zr1 C12 66.67(10)
C8 Zr1 C12 86.41(9)
C13 Zr1 C12 35.26(10)
C7 Zr1 C9 66.72(10)
C8 Zr1 C9 35.29(10)
C13 Zr1 C9 86.55(9)
C12 Zr1 C9 86.23(9)
C7 Zr1 C10 86.42(8)
C8 Zr1 C10 66.35(9)
C13 Zr1 C10 86.25(8)
C12 Zr1 C10 66.35(8)
C9 Zr1 C10 35.39(9)
C7 Zr1 C11 86.34(8)
C8 Zr1 C11 86.09(9)
C13 Zr1 C11 66.34(9)
C12 Zr1 C11 35.38(9)
C9 Zr1 C11 66.30(9)
C10 Zr1 C11 35.24(8)
C7 Zr1 C3 148.76(9)
C8 Zr1 C3 159.64(8)
C13 Zr1 C3 127.88(10)
C12 Zr1 C3 113.70(8)
C9 Zr1 C3 143.18(9)
C10 Zr1 C3 123.33(8)
C11 Zr1 C3 111.95(8)
C7 Zr1 C4 116.34(9)
C8 Zr1 C4 137.24(9)
C13 Zr1 C4 107.10(8)
C12 Zr1 C4 113.38(8)
C9 Zr1 C4 160.03(8)
C10 Zr1 C4 155.78(8)
C11 Zr1 C4 132.22(8)
C3 Zr1 C4 32.90(8)
C7 Zr1 C2 153.13(8)
C8 Zr1 C2 130.04(9)
C13 Zr1 C2 160.54(9)
C12 Zr1 C2 139.51(8)
C9 Zr1 C2 112.84(8)
C10 Zr1 C2 108.46(7)
C11 Zr1 C2 118.85(7)
C3 Zr1 C2 33.07(7)
C4 Zr1 C2 54.71(7)
C7 Zr1 C5 103.35(8)
C8 Zr1 C5 108.32(8)
C13 Zr1 C5 115.62(8)
C12 Zr1 C5 139.32(8)
C9 Zr1 C5 127.64(8)
C10 Zr1 C5 154.32(7)
C11 Zr1 C5 165.24(8)
C3 Zr1 C5 54.52(7)
C4 Zr1 C5 33.25(8)
C2 Zr1 C5 54.24(7)
C7 Zr1 C1 120.46(8)
C8 Zr1 C1 105.11(8)
C13 Zr1 C1 145.90(9)
C12 Zr1 C1 167.57(8)
C9 Zr1 C1 105.84(8)
C10 Zr1 C1 122.24(7)
C11 Zr1 C1 147.75(7)
C3 Zr1 C1 54.58(7)
C4 Zr1 C1 54.84(7)
C2 Zr1 C1 32.68(6)
C5 Zr1 C1 32.71(7)
C1 C2 C3 108.31(19)
C1 C2 Zr1 74.74(11)
C3 C2 Zr1 72.53(11)
C1 C2 H2A 125.6
C3 C2 H2A 125.6
Zr1 C2 H2A 125.6
C1 C5 C4 108.47(18)
C1 C5 Zr1 74.71(12)
C4 C5 Zr1 72.46(12)
C1 C5 H5A 125.5
C4 C5 H5A 125.5
Zr1 C5 H5A 125.5
C11 C10 C9 128.6(2)
C11 C10 Zr1 72.43(12)
C9 C10 Zr1 72.18(11)
C11 C10 H10A 113.9
C9 C10 H10A 113.9
Zr1 C10 H10A 113.9
C2 C1 C5 107.24(19)
C2 C1 C6 126.1(2)
C5 C1 C6 126.6(2)
C2 C1 Zr1 72.58(11)
C5 C1 Zr1 72.58(11)
C6 C1 Zr1 121.73(17)
C8 C9 C10 128.3(2)
C8 C9 Zr1 71.68(15)
C10 C9 Zr1 72.43(11)
C8 C9 H9A 114.0
C10 C9 H9A 114.0
Zr1 C9 H9A 114.0
C13 C12 C11 128.8(2)
C13 C12 Zr1 72.17(14)
C11 C12 Zr1 72.54(12)
C13 C12 H12A 113.8
C11 C12 H12A 113.8
Zr1 C12 H12A 113.8
C3 C4 C5 107.5(2)
C3 C4 Zr1 73.53(13)
C5 C4 Zr1 74.29(12)
C3 C4 H4A 125.8
C5 C4 H4A 125.8
Zr1 C4 H4A 125.8
C12 C13 C7 128.2(2)
C12 C13 Zr1 72.57(14)
C7 C13 Zr1 71.67(14)
C12 C13 H13A 114.1
C7 C13 H13A 114.1
Zr1 C13 H13A 114.1
C1 C6 H6A 109.5
C1 C6 H6B 109.5
H6A C6 H6B 109.5
C1 C6 H6C 109.5
H6A C6 H6C 109.5
H6B C6 H6C 109.5
C10 C11 C12 128.7(2)
C10 C11 Zr1 72.33(12)
C12 C11 Zr1 72.08(13)
C10 C11 H11A 113.8
C12 C11 H11A 113.8
Zr1 C11 H11A 113.8
C4 C3 C2 108.46(18)
C4 C3 Zr1 73.57(12)
C2 C3 Zr1 74.40(12)
C4 C3 H3A 125.4
C2 C3 H3A 125.4
Zr1 C3 H3A 125.4
C9 C8 C7 129.1(2)
C9 C8 Zr1 73.04(13)
C7 C8 Zr1 72.11(14)
C9 C8 H8A 113.8
C7 C8 H8A 113.8
Zr1 C8 H8A 113.8
C8 C7 C13 128.3(2)
C8 C7 Zr1 72.11(12)
C13 C7 Zr1 72.51(14)
C8 C7 H7A 114.2
C13 C7 H7A 114.2
Zr1 C7 H7A 114.2

loop_
_geom_bond_atom_site_label_1
_geom_bond_atom_site_label_2
_geom_bond_distance
Zr1 C7 2.323(2)
Zr1 C8 2.323(2)
Zr1 C13 2.334(2)
Zr1 C12 2.339(2)
Zr1 C9 2.340(2)
Zr1 C10 2.344(2)
Zr1 C11 2.345(2)
Zr1 C3 2.479(2)
Zr1 C4 2.480(2)
Zr1 C2 2.503(2)
Zr1 C5 2.503(2)
Zr1 C1 2.531(2)
C2 C1 1.416(3)
C2 C3 1.418(3)
C2 H2A 1.0000
C5 C1 1.418(3)
C5 C4 1.426(3)
C5 H5A 1.0000
C10 C11 1.419(3)
C10 C9 1.424(3)
C10 H10A 1.0000
C1 C6 1.487(3)
C9 C8 1.413(4)
C9 H9A 1.0000
C12 C13 1.415(4)
C12 C11 1.423(3)
C12 H12A 1.0000
C4 C3 1.404(3)
C4 H4A 1.0000
C13 C7 1.432(4)
C13 H13A 1.0000
C6 H6A 0.9800
C6 H6B 0.9800
C6 H6C 0.9800
C11 H11A 1.0000
C3 H3A 1.0000
C8 C7 1.427(4)
C8 H8A 1.0000
C7 H7A 1.0000
